data_7061726
loop_
_publ_author_name
'Zheng, Hui'
'Han, Ying'
'Xu, Feng-Shun'
'Sun, Jing'
'Yan, Chao-Guo'

_publ_section_title
;
 Selective synthesis of multifunctionalized cyclopent-3-ene-1-carboxamides
 and 2-oxabicyclo[2.2.1]heptane derivatives
;
_journal_issue 36
_journal_name_full 'New Journal of Chemistry'
_journal_page_first 17161
_journal_page_last 17166
_journal_paper_doi 10.1039/D2NJ03198A
_journal_volume 46
_journal_year 2022
_chemical_formula_moiety 'C31 H26 N2 O6, C2 H6 O'
_chemical_formula_sum 'C33 H32 N2 O7'
_chemical_formula_weight 568.60
_space_group_crystal_system triclinic
_space_group_IT_number 2
_space_group_name_Hall '-P 1'
_space_group_name_H-M_alt 'P -1'
_atom_sites_solution_hydrogens geom
_audit_creation_method SHELXL-2014/7
_audit_update_record
;
2022-06-28 deposited with the CCDC.	2022-08-11 downloaded from the CCDC.
;
_cell_angle_alpha 81.715(6)
_cell_angle_beta 86.122(6)
_cell_angle_gamma 81.301(6)
_cell_formula_units_Z 2
_cell_length_a 6.0105(11)
_cell_length_b 9.8874(19)
_cell_length_c 25.527(5)
_cell_measurement_reflns_used 5097
_cell_measurement_temperature 296(2)
_cell_measurement_theta_max 23.71
_cell_measurement_theta_min 2.35
_cell_volume 1482.3(5)
_computing_cell_refinement 'Bruker SAINT'
_computing_data_collection 'Bruker APEX2'
_computing_data_reduction 'Bruker SAINT'
_computing_molecular_graphics 'Bruker SHELXTL'
_computing_publication_material 'Bruker SHELXTL'
_computing_structure_refinement 'SHELXL-2014/7 (Sheldrick, 2014)'
_computing_structure_solution 'SHELXS-97 (Sheldrick 2008)'
_diffrn_ambient_temperature 296(2)
_diffrn_measured_fraction_theta_full 0.993
_diffrn_measured_fraction_theta_max 0.994
_diffrn_measurement_device_type 'Bruker APEX-II CCD'
_diffrn_measurement_method '\f and \w scans'
_diffrn_radiation_type MoK\a
_diffrn_radiation_wavelength 0.71073
_diffrn_reflns_av_R_equivalents 0.0570
_diffrn_reflns_av_unetI/netI 0.0733
_diffrn_reflns_Laue_measured_fraction_full 0.993
_diffrn_reflns_Laue_measured_fraction_max 0.994
_diffrn_reflns_limit_h_max 7
_diffrn_reflns_limit_h_min -7
_diffrn_reflns_limit_k_max 12
_diffrn_reflns_limit_k_min -12
_diffrn_reflns_limit_l_max 31
_diffrn_reflns_limit_l_min -31
_diffrn_reflns_number 21345
_diffrn_reflns_point_group_measured_fraction_full 0.993
_diffrn_reflns_point_group_measured_fraction_max 0.994
_diffrn_reflns_theta_full 25.242
_diffrn_reflns_theta_max 25.999
_diffrn_reflns_theta_min 2.148
_exptl_absorpt_coefficient_mu 0.090
_exptl_absorpt_correction_T_max 0.7456
_exptl_absorpt_correction_T_min 0.7067
_exptl_absorpt_correction_type multi-scan
_exptl_absorpt_process_details sadabs
_exptl_crystal_colour colorless
_exptl_crystal_density_diffrn 1.274
_exptl_crystal_description block
_exptl_crystal_F_000 600
_exptl_crystal_size_max 0.240
_exptl_crystal_size_mid 0.220
_exptl_crystal_size_min 0.200
_refine_diff_density_max 0.158
_refine_diff_density_min -0.238
_refine_diff_density_rms 0.041
_refine_ls_extinction_method none
_refine_ls_goodness_of_fit_ref 1.019
_refine_ls_hydrogen_treatment constr
_refine_ls_matrix_type full
_refine_ls_number_parameters 403
_refine_ls_number_reflns 5812
_refine_ls_number_restraints 54
_refine_ls_restrained_S_all 1.038
_refine_ls_R_factor_all 0.1267
_refine_ls_R_factor_gt 0.0551
_refine_ls_shift/su_max 0.000
_refine_ls_shift/su_mean 0.000
_refine_ls_structure_factor_coef Fsqd
_refine_ls_weighting_details 'w=1/[\s^2^(Fo^2^)+(0.0519P)^2^+0.2647P] where P=(Fo^2^+2Fc^2^)/3'
_refine_ls_weighting_scheme calc
_refine_ls_wR_factor_gt 0.1042
_refine_ls_wR_factor_ref 0.1278
_reflns_Friedel_coverage 0.000
_reflns_number_gt 3282
_reflns_number_total 5812
_reflns_threshold_expression 'I > 2\s(I)'
_cod_data_source_file d2nj03198a2.cif
_cod_data_source_block 6a
_cod_depositor_comments 'Adding full bibliography for 7061724--7061728.cif.'
_cod_database_code 7061726
_shelx_shelxl_version_number 2014/7
_shelx_space_group_comment
; 
The symmetry employed for this shelxl refinement is uniquely defined 
by the following loop, which should always be used as a source of 
symmetry information in preference to the above space-group names. 
They are only intended as comments. 
;
_shelx_estimated_absorpt_t_min 0.979
_shelx_estimated_absorpt_t_max 0.982

loop_
_space_group_symop_operation_xyz
'x, y, z'
'-x, -y, -z'

loop_
_atom_site_label
_atom_site_type_symbol
_atom_site_fract_x
_atom_site_fract_y
_atom_site_fract_z
_atom_site_U_iso_or_equiv
_atom_site_adp_type
_atom_site_occupancy
_atom_site_site_symmetry_order
_atom_site_calc_flag
_atom_site_refinement_flags_posn
_atom_site_refinement_flags_adp
_atom_site_refinement_flags_occupancy
_atom_site_disorder_assembly
_atom_site_disorder_group
C1 C 0.8408(4) 1.1109(2) 0.20756(8) 0.0363(5) Uani 1 1 d . . . . .
H1 H 0.9916 1.0722 0.2057 0.044 Uiso 1 1 calc R U . . .
C2 C 0.7735(4) 1.2341(2) 0.17743(8) 0.0392(5) Uani 1 1 d . . . . .
H2 H 0.8781 1.2778 0.1553 0.047 Uiso 1 1 calc R U . . .
C3 C 0.5499(4) 1.2945(2) 0.17975(8) 0.0380(5) Uani 1 1 d . . . . .
C4 C 0.2729(5) 1.4829(3) 0.14877(13) 0.0773(9) Uani 1 1 d . . . . .
H4A H 0.1791 1.4242 0.1368 0.116 Uiso 1 1 calc R U . . .
H4B H 0.2615 1.5691 0.1257 0.116 Uiso 1 1 calc R U . . .
H4C H 0.2244 1.4996 0.1842 0.116 Uiso 1 1 calc R U . . .
C5 C 0.3958(4) 1.2290(2) 0.21282(8) 0.0397(6) Uani 1 1 d . . . . .
H5 H 0.2454 1.2686 0.2147 0.048 Uiso 1 1 calc R U . . .
C6 C 0.4666(4) 1.1049(2) 0.24291(8) 0.0407(6) Uani 1 1 d . . . . .
H6 H 0.3618 1.0619 0.2653 0.049 Uiso 1 1 calc R U . . .
C7 C 0.6889(3) 1.0415(2) 0.24108(8) 0.0337(5) Uani 1 1 d . . . . .
C8 C 0.7644(3) 0.9161(2) 0.27726(8) 0.0353(5) Uani 1 1 d . . . . .
C9 C 0.6442(4) 0.8889(2) 0.33070(8) 0.0456(6) Uani 1 1 d . . . . .
H9A H 0.5132 0.8441 0.3281 0.055 Uiso 1 1 calc R U . . .
H9B H 0.5968 0.9741 0.3456 0.055 Uiso 1 1 calc R U . . .
C10 C 0.8221(4) 0.7930(2) 0.36453(8) 0.0411(6) Uani 1 1 d . . . . .
C11 C 0.9500(5) 0.8791(3) 0.38944(10) 0.0556(7) Uani 1 1 d . . . . .
C12 C 0.7159(5) 0.6889(2) 0.40592(9) 0.0473(6) Uani 1 1 d . . . . .
C13 C 0.7781(4) 0.5361(3) 0.29988(9) 0.0498(6) Uani 1 1 d . . . . .
H13 H 0.6637 0.6046 0.2870 0.060 Uiso 1 1 calc R U . . .
C14 C 0.7599(5) 0.3981(3) 0.29887(10) 0.0642(8) Uani 1 1 d . . . . .
H14 H 0.6344 0.3742 0.2850 0.077 Uiso 1 1 calc R U . . .
C15 C 0.9285(6) 0.2969(3) 0.31847(11) 0.0712(8) Uani 1 1 d . . . . .
H15 H 0.9157 0.2045 0.3181 0.085 Uiso 1 1 calc R U . . .
C16 C 1.1126(5) 0.3310(3) 0.33831(11) 0.0686(8) Uani 1 1 d . . . . .
H16 H 1.2256 0.2620 0.3515 0.082 Uiso 1 1 calc R U . . .
C17 C 1.1331(4) 0.4679(2) 0.33906(9) 0.0512(6) Uani 1 1 d . . . . .
H17 H 1.2606 0.4904 0.3525 0.061 Uiso 1 1 calc R U . . .
C18 C 0.9658(4) 0.5720(2) 0.31998(8) 0.0384(5) Uani 1 1 d . . . . .
C19 C 0.9905(3) 0.7204(2) 0.32294(8) 0.0372(5) Uani 1 1 d . . . . .
H19 H 1.1450 0.7234 0.3323 0.045 Uiso 1 1 calc R U . . .
C20 C 0.9434(3) 0.8187(2) 0.27225(8) 0.0336(5) Uani 1 1 d . . . . .
C21 C 1.0982(4) 0.8005(2) 0.22538(8) 0.0369(5) Uani 1 1 d . . . . .
C22 C 1.0042(3) 0.8107(2) 0.17179(8) 0.0334(5) Uani 1 1 d . . . . .
C23 C 0.8224(4) 0.7445(2) 0.16594(10) 0.0446(6) Uani 1 1 d . . . . .
H23 H 0.7445 0.7074 0.1960 0.053 Uiso 1 1 calc R U . . .
C24 C 0.7537(4) 0.7321(2) 0.11667(11) 0.0525(7) Uani 1 1 d . . . . .
H24 H 0.6331 0.6853 0.1137 0.063 Uiso 1 1 calc R U . . .
C25 C 0.8640(4) 0.7890(3) 0.07201(10) 0.0546(7) Uani 1 1 d . . . . .
H25 H 0.8185 0.7802 0.0387 0.066 Uiso 1 1 calc R U . . .
C26 C 1.0419(4) 0.8592(2) 0.07623(9) 0.0456(6) Uani 1 1 d . . . . .
H26 H 1.1158 0.8985 0.0460 0.055 Uiso 1 1 calc R U . . .
C27 C 1.1093(3) 0.8705(2) 0.12578(9) 0.0357(5) Uani 1 1 d . . . . .
C28 C 1.3133(4) 1.0538(2) 0.09628(8) 0.0402(5) Uani 1 1 d . . . . .
H28 H 1.1907 1.1009 0.0777 0.048 Uiso 1 1 calc R U . . .
C29 C 1.5101(4) 1.0975(2) 0.08781(8) 0.0419(6) Uani 1 1 d . . . . .
H29 H 1.6360 1.0452 0.1036 0.050 Uiso 1 1 calc R U . . .
C30 C 1.5331(4) 1.2265(2) 0.05402(9) 0.0417(6) Uani 1 1 d . . . . .
C31 C 1.7843(4) 1.3859(2) 0.02434(11) 0.0646(8) Uani 1 1 d . . . . .
H31A H 1.7361 1.3981 -0.0113 0.097 Uiso 1 1 calc R U . . .
H31B H 1.9418 1.3934 0.0238 0.097 Uiso 1 1 calc R U . . .
H31C H 1.7000 1.4559 0.0431 0.097 Uiso 1 1 calc R U . . .
N1 N 1.0527(5) 0.9503(3) 0.40618(10) 0.0877(8) Uani 1 1 d . . . . .
N2 N 0.8413(4) 0.6264(2) 0.44499(8) 0.0645(6) Uani 1 1 d . . . . .
H2A H 0.7899 0.5659 0.4685 0.077 Uiso 1 1 calc R U . . .
H2B H 0.9748 0.6459 0.4471 0.077 Uiso 1 1 calc R U . . .
O1 O 0.4997(3) 1.41779(15) 0.14826(7) 0.0554(5) Uani 1 1 d . . . . .
O2 O 0.5247(3) 0.66635(18) 0.40046(6) 0.0631(5) Uani 1 1 d . . . . .
O3 O 1.2988(3) 0.76593(17) 0.23133(6) 0.0575(5) Uani 1 1 d . . . . .
O4 O 1.2868(2) 0.94055(15) 0.13190(6) 0.0431(4) Uani 1 1 d . . . . .
O5 O 1.3830(3) 1.30393(18) 0.03226(7) 0.0653(5) Uani 1 1 d . . . . .
O6 O 1.7465(3) 1.25151(15) 0.05052(6) 0.0510(4) Uani 1 1 d . . . . .
O7 O 0.2611(3) 0.6311(2) 0.49227(7) 0.0786(6) Uani 1 1 d . U . . .
H7A H 0.3717 0.6337 0.4717 0.094 Uiso 0.694(8) 1 calc R U P A 1
H7B H 0.3179 0.6677 0.4648 0.094 Uiso 0.306(8) 1 calc R U P A 2
C32 C 0.2340(12) 0.7507(7) 0.5220(2) 0.0995(15) Uani 0.694(8) 1 d . U P A 1
H32A H 0.0997 0.7510 0.5454 0.119 Uiso 0.694(8) 1 calc R U P A 1
H32B H 0.2202 0.8362 0.4978 0.119 Uiso 0.694(8) 1 calc R U P A 1
C33 C 0.4373(11) 0.7372(9) 0.5534(3) 0.120(2) Uani 0.694(8) 1 d . U P A 1
H33A H 0.4483 0.6527 0.5775 0.180 Uiso 0.694(8) 1 calc R U P A 1
H33B H 0.4260 0.8139 0.5731 0.180 Uiso 0.694(8) 1 calc R U P A 1
H33C H 0.5691 0.7362 0.5299 0.180 Uiso 0.694(8) 1 calc R U P A 1
C32' C 0.307(3) 0.6962(19) 0.5348(6) 0.1005(18) Uani 0.306(8) 1 d . U P A 2
H32C H 0.4092 0.6310 0.5571 0.121 Uiso 0.306(8) 1 calc R U P A 2
H32D H 0.1673 0.7147 0.5556 0.121 Uiso 0.306(8) 1 calc R U P A 2
C33' C 0.406(3) 0.8286(16) 0.5225(6) 0.111(3) Uani 0.306(8) 1 d . U P A 2
H33D H 0.5587 0.8134 0.5335 0.167 Uiso 0.306(8) 1 calc R U P A 2
H33E H 0.3189 0.8979 0.5411 0.167 Uiso 0.306(8) 1 calc R U P A 2
H33F H 0.4048 0.8591 0.4851 0.167 Uiso 0.306(8) 1 calc R U P A 2

loop_
_atom_site_aniso_label
_atom_site_aniso_U_11
_atom_site_aniso_U_22
_atom_site_aniso_U_33
_atom_site_aniso_U_23
_atom_site_aniso_U_13
_atom_site_aniso_U_12
C1 0.0315(12) 0.0357(13) 0.0405(13) -0.0019(11) -0.0017(10) -0.0043(10)
C2 0.0380(13) 0.0382(13) 0.0411(13) 0.0017(11) 0.0002(10) -0.0126(11)
C3 0.0430(14) 0.0292(12) 0.0414(13) -0.0011(11) -0.0084(11) -0.0044(11)
C4 0.0655(19) 0.0443(16) 0.108(2) 0.0172(16) -0.0041(17) 0.0126(14)
C5 0.0304(12) 0.0372(13) 0.0492(14) -0.0022(11) -0.0032(11) -0.0001(10)
C6 0.0352(13) 0.0436(14) 0.0417(13) 0.0005(11) 0.0030(11) -0.0086(11)
C7 0.0342(12) 0.0340(12) 0.0327(12) -0.0029(10) -0.0020(10) -0.0054(10)
C8 0.0327(12) 0.0381(13) 0.0340(12) 0.0002(10) -0.0013(10) -0.0070(11)
C9 0.0452(14) 0.0477(14) 0.0382(13) 0.0033(11) 0.0051(11) 0.0001(12)
C10 0.0449(13) 0.0409(13) 0.0355(13) 0.0017(11) -0.0034(11) -0.0054(11)
C11 0.0728(19) 0.0477(16) 0.0440(16) -0.0008(13) -0.0051(14) -0.0053(14)
C12 0.0568(17) 0.0492(15) 0.0316(14) 0.0012(12) 0.0054(13) -0.0031(13)
C13 0.0526(16) 0.0536(16) 0.0440(14) 0.0014(12) -0.0018(12) -0.0174(13)
C14 0.079(2) 0.073(2) 0.0497(16) -0.0139(15) 0.0060(15) -0.0373(18)
C15 0.108(3) 0.0449(17) 0.0640(19) -0.0152(15) 0.0120(18) -0.0214(19)
C16 0.089(2) 0.0419(17) 0.0691(19) -0.0058(14) -0.0002(17) 0.0043(16)
C17 0.0525(15) 0.0475(16) 0.0502(15) -0.0016(12) -0.0013(12) -0.0018(13)
C18 0.0433(14) 0.0398(14) 0.0296(12) 0.0025(10) 0.0033(11) -0.0067(12)
C19 0.0322(12) 0.0414(13) 0.0357(12) 0.0029(10) -0.0020(10) -0.0056(10)
C20 0.0303(12) 0.0365(13) 0.0324(12) 0.0045(10) -0.0017(10) -0.0080(10)
C21 0.0302(13) 0.0353(13) 0.0423(14) 0.0043(10) 0.0018(11) -0.0061(10)
C22 0.0280(11) 0.0316(12) 0.0385(13) -0.0028(10) 0.0023(10) -0.0015(10)
C23 0.0364(13) 0.0441(14) 0.0521(16) -0.0025(12) 0.0039(12) -0.0085(11)
C24 0.0442(15) 0.0510(16) 0.0667(19) -0.0118(14) -0.0085(14) -0.0147(12)
C25 0.0585(17) 0.0589(16) 0.0496(16) -0.0163(13) -0.0116(14) -0.0063(14)
C26 0.0487(15) 0.0506(15) 0.0365(14) -0.0032(11) 0.0003(12) -0.0080(12)
C27 0.0310(12) 0.0336(12) 0.0416(14) -0.0040(10) 0.0016(11) -0.0039(10)
C28 0.0441(14) 0.0377(13) 0.0366(13) 0.0031(11) -0.0002(11) -0.0070(11)
C29 0.0401(14) 0.0392(13) 0.0447(14) -0.0004(11) 0.0009(11) -0.0062(11)
C30 0.0432(15) 0.0425(14) 0.0398(13) -0.0022(11) -0.0035(12) -0.0096(12)
C31 0.0663(18) 0.0495(16) 0.0751(19) 0.0105(14) 0.0125(15) -0.0236(14)
N1 0.117(2) 0.0673(17) 0.0859(19) -0.0126(15) -0.0270(17) -0.0226(16)
N2 0.0653(14) 0.0746(15) 0.0449(13) 0.0224(11) -0.0017(12) -0.0114(12)
O1 0.0499(10) 0.0360(9) 0.0724(12) 0.0123(8) -0.0044(9) 0.0004(8)
O2 0.0562(12) 0.0805(13) 0.0496(11) 0.0097(9) 0.0043(9) -0.0214(10)
O3 0.0305(9) 0.0845(13) 0.0495(10) 0.0093(9) -0.0005(8) -0.0004(9)
O4 0.0406(9) 0.0470(9) 0.0408(9) 0.0078(7) -0.0016(7) -0.0162(7)
O5 0.0565(11) 0.0565(11) 0.0799(13) 0.0180(10) -0.0219(10) -0.0163(9)
O6 0.0408(10) 0.0473(10) 0.0620(11) 0.0065(8) 0.0055(8) -0.0138(8)
O7 0.0744(14) 0.0956(15) 0.0596(12) 0.0068(11) 0.0110(11) -0.0154(12)
C32 0.101(3) 0.113(3) 0.076(3) -0.002(2) -0.014(2) 0.006(3)
C33 0.117(4) 0.153(5) 0.089(4) -0.019(4) -0.022(3) -0.010(4)
C32' 0.103(4) 0.116(4) 0.077(3) -0.004(3) -0.007(3) -0.005(3)
C33' 0.116(6) 0.119(5) 0.096(6) -0.012(5) -0.010(5) -0.007(5)

loop_
_atom_type_symbol
_atom_type_description
_atom_type_scat_dispersion_real
_atom_type_scat_dispersion_imag
_atom_type_scat_source
C C 0.0033 0.0016 'International Tables Vol C Tables 4.2.6.8 and 6.1.1.4'
H H 0.0000 0.0000 'International Tables Vol C Tables 4.2.6.8 and 6.1.1.4'
N N 0.0061 0.0033 'International Tables Vol C Tables 4.2.6.8 and 6.1.1.4'
O O 0.0106 0.0060 'International Tables Vol C Tables 4.2.6.8 and 6.1.1.4'

loop_
_geom_angle_atom_site_label_1
_geom_angle_atom_site_label_2
_geom_angle_atom_site_label_3
_geom_angle
_geom_angle_site_symmetry_1
_geom_angle_site_symmetry_3
_geom_angle_publ_flag
C2 C1 C7 121.7(2) . . ?
C2 C1 H1 119.2 . . ?
C7 C1 H1 119.2 . . ?
C1 C2 C3 120.3(2) . . ?
C1 C2 H2 119.9 . . ?
C3 C2 H2 119.9 . . ?
O1 C3 C5 124.7(2) . . ?
O1 C3 C2 115.80(19) . . ?
C5 C3 C2 119.50(19) . . ?
O1 C4 H4A 109.5 . . ?
O1 C4 H4B 109.5 . . ?
H4A C4 H4B 109.5 . . ?
O1 C4 H4C 109.5 . . ?
H4A C4 H4C 109.5 . . ?
H4B C4 H4C 109.5 . . ?
C6 C5 C3 119.5(2) . . ?
C6 C5 H5 120.3 . . ?
C3 C5 H5 120.3 . . ?
C5 C6 C7 122.3(2) . . ?
C5 C6 H6 118.8 . . ?
C7 C6 H6 118.8 . . ?
C6 C7 C1 116.79(19) . . ?
C6 C7 C8 121.14(19) . . ?
C1 C7 C8 121.69(19) . . ?
C20 C8 C7 129.50(19) . . ?
C20 C8 C9 110.52(18) . . ?
C7 C8 C9 119.81(18) . . ?
C8 C9 C10 103.89(17) . . ?
C8 C9 H9A 111.0 . . ?
C10 C9 H9A 111.0 . . ?
C8 C9 H9B 111.0 . . ?
C10 C9 H9B 111.0 . . ?
H9A C9 H9B 109.0 . . ?
C11 C10 C9 108.14(19) . . ?
C11 C10 C12 111.70(19) . . ?
C9 C10 C12 112.22(19) . . ?
C11 C10 C19 106.72(18) . . ?
C9 C10 C19 104.77(16) . . ?
C12 C10 C19 112.88(17) . . ?
N1 C11 C10 176.2(3) . . ?
O2 C12 N2 123.5(2) . . ?
O2 C12 C10 119.4(2) . . ?
N2 C12 C10 117.0(2) . . ?
C18 C13 C14 120.2(2) . . ?
C18 C13 H13 119.9 . . ?
C14 C13 H13 119.9 . . ?
C15 C14 C13 119.8(3) . . ?
C15 C14 H14 120.1 . . ?
C13 C14 H14 120.1 . . ?
C16 C15 C14 120.5(3) . . ?
C16 C15 H15 119.8 . . ?
C14 C15 H15 119.8 . . ?
C15 C16 C17 120.2(3) . . ?
C15 C16 H16 119.9 . . ?
C17 C16 H16 119.9 . . ?
C16 C17 C18 120.7(3) . . ?
C16 C17 H17 119.6 . . ?
C18 C17 H17 119.6 . . ?
C13 C18 C17 118.6(2) . . ?
C13 C18 C19 122.1(2) . . ?
C17 C18 C19 119.3(2) . . ?
C18 C19 C20 114.97(18) . . ?
C18 C19 C10 114.95(17) . . ?
C20 C19 C10 101.62(16) . . ?
C18 C19 H19 108.3 . . ?
C20 C19 H19 108.3 . . ?
C10 C19 H19 108.3 . . ?
C8 C20 C21 128.49(18) . . ?
C8 C20 C19 113.28(18) . . ?
C21 C20 C19 118.19(17) . . ?
O3 C21 C20 119.6(2) . . ?
O3 C21 C22 120.46(19) . . ?
C20 C21 C22 119.69(18) . . ?
C23 C22 C27 117.3(2) . . ?
C23 C22 C21 119.76(19) . . ?
C27 C22 C21 122.44(19) . . ?
C24 C23 C22 121.6(2) . . ?
C24 C23 H23 119.2 . . ?
C22 C23 H23 119.2 . . ?
C25 C24 C23 119.7(2) . . ?
C25 C24 H24 120.1 . . ?
C23 C24 H24 120.1 . . ?
C24 C25 C26 120.3(2) . . ?
C24 C25 H25 119.8 . . ?
C26 C25 H25 119.8 . . ?
C25 C26 C27 119.3(2) . . ?
C25 C26 H26 120.3 . . ?
C27 C26 H26 120.3 . . ?
C26 C27 O4 121.29(19) . . ?
C26 C27 C22 121.6(2) . . ?
O4 C27 C22 117.12(19) . . ?
C29 C28 O4 120.8(2) . . ?
C29 C28 H28 119.6 . . ?
O4 C28 H28 119.6 . . ?
C28 C29 C30 120.7(2) . . ?
C28 C29 H29 119.7 . . ?
C30 C29 H29 119.7 . . ?
O5 C30 O6 123.0(2) . . ?
O5 C30 C29 125.8(2) . . ?
O6 C30 C29 111.1(2) . . ?
O6 C31 H31A 109.5 . . ?
O6 C31 H31B 109.5 . . ?
H31A C31 H31B 109.5 . . ?
O6 C31 H31C 109.5 . . ?
H31A C31 H31C 109.5 . . ?
H31B C31 H31C 109.5 . . ?
C12 N2 H2A 120.0 . . ?
C12 N2 H2B 120.0 . . ?
H2A N2 H2B 120.0 . . ?
C3 O1 C4 117.97(18) . . ?
C28 O4 C27 117.58(16) . . ?
C30 O6 C31 115.98(19) . . ?
C32 O7 H7A 109.5 . . ?
C32' O7 H7B 109.5 . . ?
O7 C32 C33 107.2(6) . . ?
O7 C32 H32A 110.3 . . ?
C33 C32 H32A 110.3 . . ?
O7 C32 H32B 110.3 . . ?
C33 C32 H32B 110.3 . . ?
H32A C32 H32B 108.5 . . ?
C32 C33 H33A 109.5 . . ?
C32 C33 H33B 109.5 . . ?
H33A C33 H33B 109.5 . . ?
C32 C33 H33C 109.5 . . ?
H33A C33 H33C 109.5 . . ?
H33B C33 H33C 109.5 . . ?
O7 C32' C33' 118.1(13) . . ?
O7 C32' H32C 107.8 . . ?
C33' C32' H32C 107.8 . . ?
O7 C32' H32D 107.8 . . ?
C33' C32' H32D 107.8 . . ?
H32C C32' H32D 107.1 . . ?
C32' C33' H33D 109.5 . . ?
C32' C33' H33E 109.5 . . ?
H33D C33' H33E 109.5 . . ?
C32' C33' H33F 109.5 . . ?
H33D C33' H33F 109.5 . . ?
H33E C33' H33F 109.5 . . ?

loop_
_geom_bond_atom_site_label_1
_geom_bond_atom_site_label_2
_geom_bond_distance
_geom_bond_site_symmetry_2
_geom_bond_publ_flag
C1 C2 1.365(3) . ?
C1 C7 1.397(3) . ?
C1 H1 0.9300 . ?
C2 C3 1.387(3) . ?
C2 H2 0.9300 . ?
C3 O1 1.365(2) . ?
C3 C5 1.381(3) . ?
C4 O1 1.417(3) . ?
C4 H4A 0.9600 . ?
C4 H4B 0.9600 . ?
C4 H4C 0.9600 . ?
C5 C6 1.376(3) . ?
C5 H5 0.9300 . ?
C6 C7 1.388(3) . ?
C6 H6 0.9300 . ?
C7 C8 1.467(3) . ?
C8 C20 1.343(3) . ?
C8 C9 1.508(3) . ?
C9 C10 1.540(3) . ?
C9 H9A 0.9700 . ?
C9 H9B 0.9700 . ?
C10 C11 1.463(4) . ?
C10 C12 1.541(3) . ?
C10 C19 1.588(3) . ?
C11 N1 1.146(3) . ?
C12 O2 1.224(3) . ?
C12 N2 1.315(3) . ?
C13 C18 1.384(3) . ?
C13 C14 1.389(3) . ?
C13 H13 0.9300 . ?
C14 C15 1.377(4) . ?
C14 H14 0.9300 . ?
C15 C16 1.354(4) . ?
C15 H15 0.9300 . ?
C16 C17 1.380(3) . ?
C16 H16 0.9300 . ?
C17 C18 1.385(3) . ?
C17 H17 0.9300 . ?
C18 C19 1.510(3) . ?
C19 C20 1.518(3) . ?
C19 H19 0.9800 . ?
C20 C21 1.480(3) . ?
C21 O3 1.216(2) . ?
C21 C22 1.500(3) . ?
C22 C23 1.383(3) . ?
C22 C27 1.393(3) . ?
C23 C24 1.377(3) . ?
C23 H23 0.9300 . ?
C24 C25 1.372(3) . ?
C24 H24 0.9300 . ?
C25 C26 1.377(3) . ?
C25 H25 0.9300 . ?
C26 C27 1.379(3) . ?
C26 H26 0.9300 . ?
C27 O4 1.385(2) . ?
C28 C29 1.313(3) . ?
C28 O4 1.359(2) . ?
C28 H28 0.9300 . ?
C29 C30 1.453(3) . ?
C29 H29 0.9300 . ?
C30 O5 1.202(3) . ?
C30 O6 1.337(3) . ?
C31 O6 1.442(3) . ?
C31 H31A 0.9600 . ?
C31 H31B 0.9600 . ?
C31 H31C 0.9600 . ?
N2 H2A 0.8600 . ?
N2 H2B 0.8600 . ?
O7 C32' 1.401(18) . ?
O7 C32 1.479(7) . ?
O7 H7A 0.8200 . ?
O7 H7B 0.8200 . ?
C32 C33 1.484(11) . ?
C32 H32A 0.9700 . ?
C32 H32B 0.9700 . ?
C33 H33A 0.9600 . ?
C33 H33B 0.9600 . ?
C33 H33C 0.9600 . ?
C32' C33' 1.50(3) . ?
C32' H32C 0.9700 . ?
C32' H32D 0.9700 . ?
C33' H33D 0.9600 . ?
C33' H33E 0.9600 . ?
C33' H33F 0.9600 . ?

loop_
_geom_hbond_atom_site_label_D
_geom_hbond_atom_site_label_H
_geom_hbond_atom_site_label_A
_geom_hbond_distance_DH
_geom_hbond_distance_HA
_geom_hbond_distance_DA
_geom_hbond_angle_DHA
_geom_hbond_site_symmetry_A
N2 H2A O7 0.86 2.11 2.931(3) 158.4 2_666
N2 H2B O7 0.86 2.11 2.879(3) 148.4 1_655
O7 H7A O2 0.82 1.99 2.748(2) 154.0 .
